data_9008310
loop_
_publ_author_name
'Effenberger, H.'

_publ_section_title
;
 Verfeinerung der kristallstruktur des monoklinen
 dikupfer(II)-trihydroxi-nitrates Cu2(NO3)(OH)3
;
_journal_name_full 'Zeitschrift fur Kristallographie'
_journal_page_first 127
_journal_page_last 135
_journal_volume 165
_journal_year 1983
_chemical_compound_source Synthetic
_chemical_formula_sum 'Cu2 H3 N O6'
_chemical_name_mineral Rouaite
_space_group_IT_number 4
_symmetry_space_group_name_Hall 'P 2yb'
_symmetry_space_group_name_H-M 'P 1 21 1'
_cell_angle_alpha 90
_cell_angle_beta 94.48
_cell_angle_gamma 90
_cell_length_a 5.605
_cell_length_b 6.087
_cell_length_c 6.929
_cell_formula_units_Z 2
_cell_volume 235.679
_database_code_amcsd 0010858
_exptl_crystal_density_diffrn 3.384
_cod_original_formula_sum 'Cu2 N O6 H3'
_cod_database_code 9008310

loop_
_space_group_symop_operation_xyz
x,y,z
-x,1/2+y,-z

loop_
_atom_site_aniso_label
_atom_site_aniso_U_11
_atom_site_aniso_U_22
_atom_site_aniso_U_33
_atom_site_aniso_U_12
_atom_site_aniso_U_13
_atom_site_aniso_U_23
Cu2+1 0.00870 0.01107 0.01354 0.00103 0.00235 0.00277
Cu2+2 0.00917 0.00788 0.01450 -0.00138 0.00156 0.00043
N 0.03006 0.03379 0.01209 -0.00345 0.00391 -0.00639
O4 0.02531 0.01502 0.01209 -0.00345 0.00391 0.00213
O5 0.04113 0.09198 0.01934 0.01379 -0.00391 0.01491
O6 0.05853 0.06194 0.02417 -0.02068 0.01564 0.00852
O1 0.01265 0.01314 0.01692 0.00345 0.00391 0.01065
O2 0.01424 0.00939 0.00725 -0.01551 0.00000 0.00639
O3 0.00791 0.01689 0.00967 0.01379 0.00196 -0.00852

loop_
_atom_site_label
_atom_site_fract_x
_atom_site_fract_y
_atom_site_fract_z
_atom_site_U_iso_or_equiv
Cu2+1 -0.00150 0.00000 0.99450 0.01102
Cu2+2 0.50910 0.24830 -0.00240 0.01051
N 0.23100 0.25900 0.40800 0.02533
O4 0.20700 0.25100 0.22300 0.01773
O5 0.38700 0.15700 0.49600 0.05079
O6 -0.09700 -0.11200 -0.49200 0.04787
O1 0.86900 0.25200 0.85700 0.01343
O2 0.31300 0.01300 0.87900 0.01051
O3 -0.31300 0.00200 -0.88100 0.01127
H1 0.89000 0.29000 0.76000 0.01267
H2 0.31000 0.03000 0.78000 0.01267
H3 -0.28000 0.01000 -0.77000 0.01267

loop_
_cod_related_entry_id
_cod_related_entry_database
_cod_related_entry_code
1 AMCSD 0010858
